data_7218025
loop_
_publ_author_name
'Zhang, Yi-Hua'
'Li, Xia'
'Song, Shuang'
'Yang, Hong-Yu'
'Ma, Dou'
'Liu, Yi-Heng'

_publ_section_title
;
 Lanthanide coordination frameworks: crystal structure, down- and
 up-conversion luminescence and white light emission
;
_journal_issue 36
_journal_name_full CrystEngComm
_journal_page_first 8390
_journal_paper_doi 10.1039/C4CE00923A
_journal_volume 16
_journal_year 2014
_chemical_formula_sum 'C31 H21 N5 O8 S2 Tb'
_chemical_formula_weight 814.57
_chemical_name_systematic
; 
 ? 
;
_space_group_IT_number 2
_symmetry_cell_setting triclinic
_symmetry_space_group_name_Hall '-P 1'
_symmetry_space_group_name_H-M 'P -1'
_atom_sites_solution_hydrogens geom
_atom_sites_solution_primary direct
_atom_sites_solution_secondary difmap
_audit_creation_method SHELXL-97
_cell_angle_alpha 75.114(4)
_cell_angle_beta 69.497(2)
_cell_angle_gamma 72.006(2)
_cell_formula_units_Z 2
_cell_length_a 10.5381(14)
_cell_length_b 10.5712(13)
_cell_length_c 15.041(2)
_cell_measurement_reflns_used 745
_cell_measurement_temperature 296(2)
_cell_measurement_theta_max 0.00
_cell_measurement_theta_min 0.00
_cell_volume 1471.7(3)
_computing_cell_refinement 'Bruker SAINT'
_computing_data_collection 'Bruker APEX2'
_computing_data_reduction 'Bruker SAINT'
_computing_molecular_graphics 'Bruker SHELXTL'
_computing_publication_material 'Bruker SHELXTL'
_computing_structure_refinement 'SHELXL-97 (Sheldrick, 2008)'
_computing_structure_solution 'SHELXS-97 (Sheldrick, 2008)'
_diffrn_ambient_temperature 296(2)
_diffrn_measured_fraction_theta_full 0.991
_diffrn_measured_fraction_theta_max 0.991
_diffrn_measurement_device_type 'Bruker APEX-II CCD'
_diffrn_measurement_method '\f and \w scans'
_diffrn_radiation_monochromator graphite
_diffrn_radiation_source 'fine-focus sealed tube'
_diffrn_radiation_type MoK\a
_diffrn_radiation_wavelength 0.71073
_diffrn_reflns_av_R_equivalents 0.0531
_diffrn_reflns_av_sigmaI/netI 0.1173
_diffrn_reflns_limit_h_max 12
_diffrn_reflns_limit_h_min -12
_diffrn_reflns_limit_k_max 12
_diffrn_reflns_limit_k_min -10
_diffrn_reflns_limit_l_max 17
_diffrn_reflns_limit_l_min -17
_diffrn_reflns_number 7270
_diffrn_reflns_theta_full 25.00
_diffrn_reflns_theta_max 25.00
_diffrn_reflns_theta_min 2.05
_exptl_absorpt_coefficient_mu 2.608
_exptl_absorpt_correction_T_max 0.9259
_exptl_absorpt_correction_T_min 0.6235
_exptl_absorpt_correction_type multi-scan
_exptl_absorpt_process_details SADABS
_exptl_crystal_colour colorless
_exptl_crystal_density_diffrn 1.838
_exptl_crystal_density_method 'not measured'
_exptl_crystal_description block
_exptl_crystal_F_000 806
_exptl_crystal_size_max 0.20
_exptl_crystal_size_mid 0.10
_exptl_crystal_size_min 0.03
_refine_diff_density_max 1.282
_refine_diff_density_min -1.258
_refine_diff_density_rms 0.177
_refine_ls_extinction_method none
_refine_ls_goodness_of_fit_ref 0.999
_refine_ls_hydrogen_treatment constr
_refine_ls_matrix_type full
_refine_ls_number_parameters 463
_refine_ls_number_reflns 5147
_refine_ls_number_restraints 204
_refine_ls_restrained_S_all 0.983
_refine_ls_R_factor_all 0.0875
_refine_ls_R_factor_gt 0.0583
_refine_ls_shift/su_max 0.000
_refine_ls_shift/su_mean 0.000
_refine_ls_structure_factor_coef Fsqd
_refine_ls_weighting_details 'calc w=1/[\s^2^(Fo^2^)+(0.0533P)^2^+0.0000P] where P=(Fo^2^+2Fc^2^)/3'
_refine_ls_weighting_scheme calc
_refine_ls_wR_factor_gt 0.1155
_refine_ls_wR_factor_ref 0.1308
_reflns_number_gt 3802
_reflns_number_total 5147
_reflns_threshold_expression >2sigma(I)
_cod_duplicate_entry 7217065
_cod_data_source_file c4ce00923a2.cif
_cod_data_source_block 1
_cod_depositor_comments
;
The following automatic conversions were performed:

'_symmetry_cell_setting' value 'Triclinic' changed to 'triclinic'
according to
/usr/data/users/saulius/crontab/automatic-downloads/current/RSC/lib/dictionaries/cif_core.dic
dictionary named 'cif_core.dic' version 2.4.2 from
2011-04-26.

'_exptl_absorpt_correction_type' value 'Multi-scan'
changed to 'multi-scan' according to
/usr/data/users/saulius/crontab/automatic-downloads/current/RSC/lib/dictionaries/cif_core.dic
dictionary named 'cif_core.dic' version 2.4.2 from 2011-04-26.

Automatic conversion script
Id: cif_fix_values 2281 2013-09-26 08:29:07Z andrius 
;
_cod_original_cell_volume 1471.7(4)
_cod_original_sg_symbol_H-M P-1
_cod_database_code 7218025

loop_
_symmetry_equiv_pos_as_xyz
'x, y, z'
'-x, -y, -z'

loop_
_atom_site_label
_atom_site_type_symbol
_atom_site_fract_x
_atom_site_fract_y
_atom_site_fract_z
_atom_site_U_iso_or_equiv
_atom_site_adp_type
_atom_site_occupancy
_atom_site_symmetry_multiplicity
_atom_site_calc_flag
_atom_site_refinement_flags
_atom_site_disorder_assembly
_atom_site_disorder_group
Tb1 Tb 0.12934(5) 0.12487(5) 0.29327(3) 0.02364(15) Uani 1 1 d . . 4
S1 S 0.3733(2) -0.1369(2) 0.39967(17) 0.0304(6) Uani 1 1 d . A 4
S3 S -0.1100(3) 0.2031(3) 0.1464(2) 0.0495(8) Uani 1 1 d . B 4
O1 O 0.2575(7) -0.1836(6) 0.4728(5) 0.0395(17) Uani 1 1 d . A 4
O2 O 0.3272(6) -0.0241(6) 0.3274(4) 0.0300(15) Uani 1 1 d . A 4
O3 O 0.4836(7) -0.2405(7) 0.3525(5) 0.0430(18) Uani 1 1 d . A 4
O4 O -0.0372(6) 0.1433(7) 0.2188(5) 0.0395(17) Uani 1 1 d . B 4
O5 O -0.0733(10) 0.3285(9) 0.0927(6) 0.078(3) Uani 1 1 d . B 4
O6 O -0.2559(8) 0.2118(10) 0.1859(6) 0.086(3) Uani 1 1 d . B 4
O7 O -0.0055(6) 0.0322(6) 0.6100(4) 0.0317(15) Uani 1 1 d . . 4
O8 O 0.0805(6) 0.1337(6) 0.4587(4) 0.0278(14) Uani 1 1 d . . 4
N1 N 0.2411(7) -0.0316(8) 0.1694(5) 0.0296(18) Uani 1 1 d . C 4
N2 N 0.2378(8) 0.2330(9) 0.1207(6) 0.039(2) Uani 1 1 d . C 4
N3 N 0.2444(8) 0.2951(7) 0.3100(5) 0.0291(18) Uani 1 1 d . D 4
N4 N -0.0336(7) 0.3521(7) 0.3241(5) 0.0256(17) Uani 1 1 d . D 4
C1 C 0.2469(12) -0.1627(11) 0.1943(8) 0.049(3) Uani 1 1 d . C 4
H1A H 0.2190 -0.1981 0.2595 0.059 Uiso 1 1 calc R C 4
C2 C 0.2928(12) -0.2508(12) 0.1278(9) 0.055(3) Uani 1 1 d . C 4
H2A H 0.2909 -0.3412 0.1481 0.066 Uiso 1 1 calc R C 4
C3 C 0.3408(12) -0.2000(14) 0.0318(9) 0.060(4) Uani 1 1 d . C 4
H3A H 0.3757 -0.2569 -0.0136 0.072 Uiso 1 1 calc R C 4
C4 C 0.3370(10) -0.0620(14) 0.0025(7) 0.046(3) Uani 1 1 d . C 4
C5 C 0.3851(11) -0.0012(16) -0.0934(9) 0.060(4) Uani 1 1 d . C 4
H5A H 0.4203 -0.0540 -0.1416 0.073 Uiso 1 1 calc R C 4
C6 C 0.3820(12) 0.1296(17) -0.1177(9) 0.067(4) Uani 1 1 d . C 4
H6A H 0.4150 0.1662 -0.1822 0.081 Uiso 1 1 calc R C 4
C7 C 0.3296(11) 0.2134(15) -0.0477(8) 0.053(3) Uani 1 1 d . C 4
C8 C 0.3197(14) 0.3535(17) -0.0691(10) 0.076(4) Uani 1 1 d . C 4
H8A H 0.3449 0.3942 -0.1332 0.091 Uiso 1 1 calc R C 4
C9 C 0.2754(15) 0.4304(15) -0.0005(10) 0.075(4) Uani 1 1 d . C 4
H9A H 0.2716 0.5222 -0.0152 0.090 Uiso 1 1 calc R C 4
C10 C 0.2350(12) 0.3633(12) 0.0951(8) 0.055(3) Uani 1 1 d . C 4
H10A H 0.1787 0.4328 0.1357 0.066 Uiso 1 1 d R C 4
C11 C 0.2863(9) 0.1587(11) 0.0493(7) 0.038(3) Uani 1 1 d . C 4
C12 C 0.2879(9) 0.0188(10) 0.0759(7) 0.033(2) Uani 1 1 d . C 4
C13 C 0.3766(9) 0.2688(10) 0.3036(7) 0.035(2) Uani 1 1 d . D 4
H13A H 0.4351 0.1898 0.2821 0.042 Uiso 1 1 calc R D 4
C14 C 0.4339(11) 0.3520(11) 0.3270(9) 0.055(3) Uani 1 1 d . D 4
H14A H 0.5289 0.3294 0.3205 0.066 Uiso 1 1 calc R D 4
C15 C 0.3493(11) 0.4684(11) 0.3601(8) 0.045(3) Uani 1 1 d . D 4
H15A H 0.3862 0.5253 0.3767 0.054 Uiso 1 1 calc R D 4
C16 C 0.2052(10) 0.5009(9) 0.3688(6) 0.031(2) Uani 1 1 d . D 4
C17 C 0.1090(10) 0.6192(10) 0.4045(7) 0.038(3) Uani 1 1 d . D 4
H17A H 0.1473 0.6880 0.4047 0.046 Uiso 1 1 d R D 4
C18 C -0.0225(11) 0.6508(10) 0.4046(7) 0.040(3) Uani 1 1 d . D 4
H18A H -0.0807 0.7320 0.4228 0.049 Uiso 1 1 calc R D 4
C19 C -0.0775(10) 0.5641(9) 0.3777(6) 0.030(2) Uani 1 1 d . D 4
C20 C -0.2170(11) 0.5881(10) 0.3831(7) 0.041(3) Uani 1 1 d . D 4
H20A H -0.2790 0.6672 0.4023 0.049 Uiso 1 1 calc R D 4
C21 C -0.2644(11) 0.4983(11) 0.3608(8) 0.048(3) Uani 1 1 d . D 4
H21A H -0.3580 0.5149 0.3645 0.057 Uiso 1 1 calc R D 4
C22 C -0.1691(10) 0.3798(10) 0.3320(7) 0.035(2) Uani 1 1 d . D 4
H22A H -0.2026 0.3147 0.3054 0.041 Uiso 1 1 d R D 4
C23 C 0.0120(9) 0.4429(9) 0.3468(6) 0.026(2) Uani 1 1 d . D 4
C24 C 0.1579(9) 0.4111(9) 0.3417(6) 0.028(2) Uani 1 1 d . D 4
C25 C 0.444(3) -0.076(3) 0.458(2) 0.030(5) Uani 0.50 1 d PGU E -1
C26 C 0.370(3) -0.047(2) 0.550(2) 0.031(5) Uani 0.50 1 d PGU E -1
H26 H 0.2847 -0.0698 0.5816 0.037 Uiso 0.50 1 calc PR E -1
C27 C 0.422(3) 0.017(2) 0.594(2) 0.023(5) Uani 0.50 1 d PGU E -1
H27 H 0.3729 0.0371 0.6552 0.028 Uiso 0.50 1 calc PR E -1
C28 C 0.549(3) 0.052(2) 0.546(2) 0.022(5) Uani 0.50 1 d PGU E -1
C29 C 0.623(3) 0.022(2) 0.454(2) 0.030(5) Uani 0.50 1 d PGU E -1
H29 H 0.7083 0.0456 0.4221 0.035 Uiso 0.50 1 calc PR E -1
C30 C 0.570(3) -0.042(3) 0.410(2) 0.031(6) Uani 0.50 1 d PGU E -1
N5 N 0.6456(17) -0.0522(17) 0.3201(11) 0.045(4) Uani 0.50 1 d PU E -1
H5B H 0.7190 -0.0209 0.2949 0.053 Uiso 0.50 1 calc PR E -1
H5C H 0.6211 -0.0904 0.2868 0.053 Uiso 0.50 1 calc PR E -1
C31 C 0.0223(9) 0.0485(9) 0.5187(7) 0.028(2) Uani 1 1 d U . .
C32 C -0.046(2) 0.0716(16) 0.0715(15) 0.025(4) Uani 0.50 1 d PGU F -2
C33 C -0.002(3) 0.1180(17) -0.0269(15) 0.033(5) Uani 0.50 1 d PGU F -2
H33 H -0.0015 0.2085 -0.0494 0.040 Uiso 0.50 1 calc PR F -2
C34 C 0.042(3) 0.0291(19) -0.0916(14) 0.045(5) Uani 0.50 1 d PGU F -2
C35 C 0.042(3) -0.1062(19) -0.0580(15) 0.035(5) Uani 0.50 1 d PGU F -2
C36 C -0.002(2) -0.1526(16) 0.0404(15) 0.035(5) Uani 0.50 1 d PGU F -2
H36 H -0.0025 -0.2432 0.0629 0.042 Uiso 0.50 1 calc PR F -2
C37 C -0.046(2) -0.0637(17) 0.1051(14) 0.029(5) Uani 0.50 1 d PGU F -2
H37 H -0.0755 -0.0948 0.1709 0.035 Uiso 0.50 1 calc PR F -2
N6 N 0.085(2) 0.102(2) -0.1975(15) 0.085(6) Uani 0.50 1 d PU F -2
H6B H 0.1136 0.0574 -0.2441 0.101 Uiso 0.50 1 calc PR F -2
H6C H 0.0810 0.1871 -0.2094 0.101 Uiso 0.50 1 calc PR F -2

loop_
_atom_site_aniso_label
_atom_site_aniso_U_11
_atom_site_aniso_U_22
_atom_site_aniso_U_33
_atom_site_aniso_U_23
_atom_site_aniso_U_13
_atom_site_aniso_U_12
Tb1 0.0243(2) 0.0246(3) 0.0243(2) -0.00817(18) -0.00929(18) -0.00322(18)
S1 0.0268(13) 0.0323(15) 0.0368(14) -0.0085(11) -0.0169(11) -0.0028(11)
S3 0.0417(16) 0.064(2) 0.0482(18) -0.0298(16) -0.0266(14) 0.0122(15)
O1 0.036(4) 0.038(4) 0.051(5) -0.003(3) -0.018(3) -0.015(3)
O2 0.031(3) 0.029(4) 0.036(4) -0.010(3) -0.019(3) -0.001(3)
O3 0.039(4) 0.035(4) 0.053(5) -0.017(3) -0.018(4) 0.006(3)
O4 0.037(4) 0.050(5) 0.043(4) -0.024(3) -0.025(3) 0.002(3)
O5 0.120(8) 0.051(6) 0.059(6) -0.013(5) -0.042(6) 0.009(5)
O6 0.030(4) 0.154(9) 0.088(7) -0.084(7) -0.024(4) 0.018(5)
O7 0.037(4) 0.041(4) 0.023(4) -0.011(3) -0.007(3) -0.015(3)
O8 0.032(4) 0.032(4) 0.023(3) -0.011(3) -0.007(3) -0.010(3)
N1 0.023(4) 0.035(5) 0.027(5) -0.012(4) -0.005(3) 0.001(4)
N2 0.042(5) 0.050(6) 0.026(5) 0.000(4) -0.010(4) -0.018(4)
N3 0.031(4) 0.024(5) 0.035(5) -0.007(4) -0.010(4) -0.007(4)
N4 0.027(4) 0.018(4) 0.031(4) -0.009(3) -0.012(3) 0.003(3)
C1 0.065(8) 0.034(7) 0.044(7) -0.010(5) -0.018(6) 0.001(6)
C2 0.060(8) 0.035(7) 0.072(9) -0.021(6) -0.022(7) -0.001(6)
C3 0.048(7) 0.081(10) 0.063(9) -0.052(8) -0.012(6) -0.003(7)
C4 0.034(6) 0.082(10) 0.026(6) -0.028(6) -0.007(5) -0.006(6)
C5 0.036(7) 0.105(12) 0.045(8) -0.047(8) -0.009(6) 0.000(7)
C6 0.045(8) 0.113(13) 0.045(8) -0.017(8) -0.007(6) -0.025(8)
C7 0.040(7) 0.084(10) 0.042(7) -0.006(7) -0.019(6) -0.017(7)
C8 0.078(10) 0.113(14) 0.042(8) 0.026(8) -0.032(7) -0.046(10)
C9 0.089(11) 0.070(10) 0.070(10) 0.018(8) -0.039(9) -0.033(8)
C10 0.057(8) 0.051(8) 0.049(8) 0.014(6) -0.018(6) -0.017(6)
C11 0.019(5) 0.060(8) 0.029(6) -0.008(5) -0.008(4) -0.003(5)
C12 0.025(5) 0.043(7) 0.032(6) -0.012(5) -0.010(4) -0.003(5)
C13 0.021(5) 0.036(6) 0.049(6) -0.020(5) -0.004(5) -0.004(4)
C14 0.028(6) 0.050(8) 0.091(10) -0.027(7) -0.013(6) -0.009(5)
C15 0.041(6) 0.048(7) 0.056(7) -0.022(6) -0.005(5) -0.024(6)
C16 0.040(6) 0.028(6) 0.027(5) -0.013(4) -0.003(4) -0.011(5)
C17 0.042(6) 0.028(6) 0.051(7) -0.011(5) -0.013(5) -0.014(5)
C18 0.044(6) 0.029(6) 0.048(7) -0.017(5) -0.012(5) -0.002(5)
C19 0.034(6) 0.025(6) 0.028(5) -0.009(4) -0.006(4) -0.003(4)
C20 0.044(6) 0.023(6) 0.056(7) -0.023(5) -0.020(5) 0.011(5)
C21 0.032(6) 0.043(7) 0.074(8) -0.028(6) -0.026(6) 0.011(5)
C22 0.032(6) 0.034(6) 0.045(6) -0.017(5) -0.022(5) 0.003(5)
C23 0.035(5) 0.015(5) 0.031(5) -0.013(4) -0.009(4) -0.002(4)
C24 0.027(5) 0.027(6) 0.024(5) -0.009(4) 0.003(4) -0.008(4)
C25 0.034(8) 0.021(9) 0.037(8) -0.004(7) -0.012(6) -0.009(7)
C26 0.034(8) 0.026(9) 0.039(8) -0.013(7) -0.008(6) -0.014(7)
C27 0.018(7) 0.028(9) 0.025(8) -0.006(7) -0.005(6) -0.006(7)
C28 0.016(7) 0.027(9) 0.031(7) -0.001(7) -0.019(6) -0.006(7)
C29 0.026(8) 0.030(10) 0.033(7) -0.002(7) -0.007(6) -0.012(7)
C30 0.031(8) 0.033(10) 0.029(7) -0.007(7) -0.010(6) -0.007(7)
N5 0.043(7) 0.057(8) 0.037(6) -0.019(6) -0.010(5) -0.011(6)
C31 0.023(4) 0.026(5) 0.033(5) -0.007(4) -0.010(4) 0.001(4)
C32 0.019(8) 0.028(7) 0.030(6) -0.007(6) -0.014(6) -0.001(7)
C33 0.035(9) 0.026(8) 0.041(7) 0.001(6) -0.016(7) -0.011(7)
C34 0.048(10) 0.048(8) 0.041(7) -0.013(6) -0.014(7) -0.010(8)
C35 0.032(9) 0.045(8) 0.039(7) -0.026(6) -0.015(7) -0.004(7)
C36 0.031(8) 0.040(8) 0.042(7) -0.013(6) -0.016(7) -0.008(7)
C37 0.031(8) 0.030(8) 0.027(7) -0.003(5) -0.009(6) -0.007(7)
N6 0.092(10) 0.092(10) 0.063(7) -0.007(7) -0.015(8) -0.028(8)

loop_
_atom_type_symbol
_atom_type_description
_atom_type_scat_dispersion_real
_atom_type_scat_dispersion_imag
_atom_type_scat_source
C C 0.0033 0.0016 'International Tables Vol C Tables 4.2.6.8 and 6.1.1.4'
H H 0.0000 0.0000 'International Tables Vol C Tables 4.2.6.8 and 6.1.1.4'
Tb Tb -0.1723 4.1537 'International Tables Vol C Tables 4.2.6.8 and 6.1.1.4'
N N 0.0061 0.0033 'International Tables Vol C Tables 4.2.6.8 and 6.1.1.4'
O O 0.0106 0.0060 'International Tables Vol C Tables 4.2.6.8 and 6.1.1.4'
S S 0.1246 0.1234 'International Tables Vol C Tables 4.2.6.8 and 6.1.1.4'

loop_
_geom_angle_atom_site_label_1
_geom_angle_atom_site_label_2
_geom_angle_atom_site_label_3
_geom_angle
_geom_angle_site_symmetry_1
_geom_angle_site_symmetry_3
O7 Tb1 O2 87.6(2) 2_556 .
O7 Tb1 O4 75.7(2) 2_556 .
O2 Tb1 O4 141.2(2) . .
O7 Tb1 O8 69.4(2) 2_556 .
O2 Tb1 O8 78.5(2) . .
O4 Tb1 O8 125.0(2) . .
O7 Tb1 N4 105.3(2) 2_556 .
O2 Tb1 N4 141.2(2) . .
O4 Tb1 N4 77.5(2) . .
O8 Tb1 N4 72.6(2) . .
O7 Tb1 N1 88.1(2) 2_556 .
O2 Tb1 N1 71.7(2) . .
O4 Tb1 N1 73.0(2) . .
O8 Tb1 N1 143.3(2) . .
N4 Tb1 N1 143.3(2) . .
O7 Tb1 N2 146.0(2) 2_556 .
O2 Tb1 N2 100.3(2) . .
O4 Tb1 N2 77.8(2) . .
O8 Tb1 N2 144.5(2) . .
N4 Tb1 N2 89.1(3) . .
N1 Tb1 N2 63.8(3) . .
O7 Tb1 N3 139.2(2) 2_556 .
O2 Tb1 N3 81.0(2) . .
O4 Tb1 N3 133.4(2) . .
O8 Tb1 N3 70.0(2) . .
N4 Tb1 N3 65.2(2) . .
N1 Tb1 N3 124.0(2) . .
N2 Tb1 N3 74.8(2) . .
O3 S1 O1 115.2(4) . .
O3 S1 O2 110.3(4) . .
O1 S1 O2 112.4(4) . .
O6 S3 O5 115.0(6) . .
O6 S3 O4 111.8(5) . .
O5 S3 O4 110.9(5) . .
S1 O2 Tb1 142.6(4) . .
S3 O4 Tb1 153.8(5) . .
C31 O7 Tb1 119.6(5) . 2_556
C31 O8 Tb1 117.3(5) . .
C1 N1 C12 118.5(8) . .
C1 N1 Tb1 121.3(6) . .
C12 N1 Tb1 120.1(6) . .
C10 N2 C11 117.2(10) . .
C10 N2 Tb1 123.2(7) . .
C11 N2 Tb1 119.2(7) . .
C13 N3 C24 118.4(8) . .
C13 N3 Tb1 123.7(6) . .
C24 N3 Tb1 117.1(5) . .
C22 N4 C23 117.8(7) . .
C22 N4 Tb1 122.2(6) . .
C23 N4 Tb1 119.4(6) . .
N1 C1 C2 123.6(11) . .
N1 C1 H1A 118.2 . .
C2 C1 H1A 118.2 . .
C3 C2 C1 118.2(11) . .
C3 C2 H2A 120.9 . .
C1 C2 H2A 120.9 . .
C2 C3 C4 119.9(10) . .
C2 C3 H3A 120.0 . .
C4 C3 H3A 120.0 . .
C5 C4 C3 124.1(11) . .
C5 C4 C12 118.5(12) . .
C3 C4 C12 117.3(10) . .
C6 C5 C4 122.0(11) . .
C6 C5 H5A 119.0 . .
C4 C5 H5A 119.0 . .
C5 C6 C7 121.1(13) . .
C5 C6 H6A 119.5 . .
C7 C6 H6A 119.5 . .
C11 C7 C6 120.0(13) . .
C11 C7 C8 116.2(11) . .
C6 C7 C8 123.8(13) . .
C9 C8 C7 122.6(13) . .
C9 C8 H8A 118.7 . .
C7 C8 H8A 118.7 . .
C8 C9 C10 115.8(13) . .
C8 C9 H9A 122.1 . .
C10 C9 H9A 122.1 . .
N2 C10 C9 125.0(12) . .
N2 C10 H10A 125.1 . .
C9 C10 H10A 107.3 . .
N2 C11 C7 123.1(11) . .
N2 C11 C12 117.7(9) . .
C7 C11 C12 119.2(10) . .
N1 C12 C4 122.3(10) . .
N1 C12 C11 118.6(8) . .
C4 C12 C11 119.1(10) . .
N3 C13 C14 123.6(9) . .
N3 C13 H13A 118.2 . .
C14 C13 H13A 118.2 . .
C15 C14 C13 119.3(10) . .
C15 C14 H14A 120.3 . .
C13 C14 H14A 120.3 . .
C14 C15 C16 119.2(9) . .
C14 C15 H15A 120.4 . .
C16 C15 H15A 120.4 . .
C24 C16 C15 117.0(8) . .
C24 C16 C17 120.2(9) . .
C15 C16 C17 122.8(8) . .
C18 C17 C16 120.7(9) . .
C18 C17 H17A 118.4 . .
C16 C17 H17A 116.9 . .
C17 C18 C19 121.8(9) . .
C17 C18 H18A 119.1 . .
C19 C18 H18A 119.1 . .
C20 C19 C23 116.8(8) . .
C20 C19 C18 124.0(9) . .
C23 C19 C18 119.2(9) . .
C21 C20 C19 121.2(9) . .
C21 C20 H20A 119.4 . .
C19 C20 H20A 119.4 . .
C20 C21 C22 118.4(9) . .
C20 C21 H21A 120.8 . .
C22 C21 H21A 120.8 . .
N4 C22 C21 123.1(9) . .
N4 C22 H22A 117.6 . .
C21 C22 H22A 118.7 . .
N4 C23 C19 122.7(8) . .
N4 C23 C24 117.9(7) . .
C19 C23 C24 119.3(8) . .
N3 C24 C16 122.4(8) . .
N3 C24 C23 119.0(8) . .
C16 C24 C23 118.6(8) . .
C26 C25 C30 120.0 . .
C27 C26 C25 120.0 . .
C27 C26 H26 120.0 . .
C25 C26 H26 120.0 . .
C26 C27 C28 120.0 . .
C26 C27 H27 120.0 . .
C28 C27 H27 120.0 . .
C27 C28 C29 120.0 . .
C30 C29 C28 120.0 . .
C30 C29 H29 120.0 . .
C28 C29 H29 120.0 . .
N5 C30 C29 113.1(15) . .
N5 C30 C25 126.6(15) . .
C29 C30 C25 120.0 . .
C30 N5 H5B 120.0 . .
C30 N5 H5C 120.0 . .
H5B N5 H5C 120.0 . .
O8 C31 O7 126.5(8) . .
O8 C31 C31 117.9(10) . 2_556
O7 C31 C31 115.5(10) . 2_556
C33 C32 C37 120.0 . .
C32 C33 C34 120.0 . .
C32 C33 H33 120.0 . .
C34 C33 H33 120.0 . .
C35 C34 C33 120.0 . .
C35 C34 N6 128.5(13) . .
C33 C34 N6 111.5(13) . .
C34 C35 C36 120.0 . .
C37 C36 C35 120.0 . .
C37 C36 H36 120.0 . .
C35 C36 H36 120.0 . .
C36 C37 C32 120.0 . .
C36 C37 H37 120.0 . .
C32 C37 H37 120.0 . .
C34 N6 H6B 120.0 . .
C34 N6 H6C 120.0 . .
H6B N6 H6C 120.0 . .

loop_
_geom_bond_atom_site_label_1
_geom_bond_atom_site_label_2
_geom_bond_distance
_geom_bond_site_symmetry_2
Tb1 O7 2.312(6) 2_556
Tb1 O2 2.324(6) .
Tb1 O4 2.329(6) .
Tb1 O8 2.378(6) .
Tb1 N4 2.530(7) .
Tb1 N1 2.537(7) .
Tb1 N2 2.561(8) .
Tb1 N3 2.562(7) .
S1 O3 1.446(6) .
S1 O1 1.448(7) .
S1 O2 1.478(6) .
S3 O6 1.423(8) .
S3 O5 1.451(9) .
S3 O4 1.452(6) .
O7 C31 1.277(10) .
O7 Tb1 2.312(6) 2_556
O8 C31 1.240(10) .
N1 C1 1.328(12) .
N1 C12 1.340(11) .
N2 C10 1.325(13) .
N2 C11 1.353(12) .
N3 C13 1.307(11) .
N3 C24 1.367(10) .
N4 C22 1.334(11) .
N4 C23 1.356(10) .
C1 C2 1.400(14) .
C1 H1A 0.9300 .
C2 C3 1.373(16) .
C2 H2A 0.9300 .
C3 C4 1.403(16) .
C3 H3A 0.9300 .
C4 C5 1.401(16) .
C4 C12 1.424(13) .
C5 C6 1.329(17) .
C5 H5A 0.9300 .
C6 C7 1.403(16) .
C6 H6A 0.9300 .
C7 C11 1.390(14) .
C7 C8 1.411(17) .
C8 C9 1.342(18) .
C8 H8A 0.9300 .
C9 C10 1.409(16) .
C9 H9A 0.9300 .
C10 H10A 0.9862 .
C11 C12 1.426(14) .
C13 C14 1.377(13) .
C13 H13A 0.9300 .
C14 C15 1.373(13) .
C14 H14A 0.9300 .
C15 C16 1.415(13) .
C15 H15A 0.9300 .
C16 C24 1.396(12) .
C16 C17 1.436(12) .
C17 C18 1.321(13) .
C17 H17A 0.9352 .
C18 C19 1.423(13) .
C18 H18A 0.9300 .
C19 C20 1.389(13) .
C19 C23 1.413(11) .
C20 C21 1.355(13) .
C20 H20A 0.9300 .
C21 C22 1.401(12) .
C21 H21A 0.9300 .
C22 H22A 1.0717 .
C23 C24 1.447(12) .
C25 C26 1.3900 .
C25 C30 1.3900 .
C26 C27 1.3900 .
C26 H26 0.9300 .
C27 C28 1.3900 .
C27 H27 0.9300 .
C28 C29 1.3900 .
C29 C30 1.3900 .
C29 H29 0.9300 .
C30 N5 1.32(3) .
N5 H5B 0.8600 .
N5 H5C 0.8600 .
C31 C31 1.538(18) 2_556
C32 C33 1.3900 .
C32 C37 1.3900 .
C33 C34 1.3900 .
C33 H33 0.9300 .
C34 C35 1.3900 .
C34 N6 1.55(3) .
C35 C36 1.3900 .
C36 C37 1.3900 .
C36 H36 0.9300 .
C37 H37 0.9300 .
N6 H6B 0.8600 .
N6 H6C 0.8600 .
